data_1577196
loop_
_publ_author_name
'Yakubenko, Artyom'
'Garc\'ia-Romero, \'Alvaro'
'Urwin, Stephanie'
'Fernandez, Israel'
'Goicoechea, Jose M.'

_publ_section_title
;
 Cyaphide Generation at an Aluminium(I) Center: A Useful Precursor for
 Phosphorus-Containing Heterocycles
;
_journal_name_full 'Chemical Science'
_journal_paper_doi 10.1039/D6SC03023H
_journal_year 2026
_chemical_formula_moiety 'C8 H7 I N3 P'
_chemical_formula_sum 'C8 H7 I N3 P'
_chemical_formula_weight 303.04
_chemical_name_systematic
;
 ICPN3Bn
;
_space_group_crystal_system triclinic
_space_group_IT_number 2
_space_group_name_Hall '-P 1'
_space_group_name_H-M_alt 'P -1'
_atom_sites_solution_hydrogens geom
_audit_creation_method SHELXL-2019/3
_audit_update_record
;
2026-02-16 deposited with the CCDC.	2026-05-05 downloaded from the CCDC.
;
_cell_angle_alpha 88.024(3)
_cell_angle_beta 85.736(3)
_cell_angle_gamma 89.791(3)
_cell_formula_units_Z 2
_cell_length_a 6.2162(5)
_cell_length_b 8.1483(7)
_cell_length_c 9.9156(9)
_cell_measurement_reflns_used 9998
_cell_measurement_temperature 173(2)
_cell_measurement_theta_max 27.46
_cell_measurement_theta_min 2.50
_cell_volume 500.55(7)
_computing_cell_refinement 'Bruker SAINT'
_computing_data_collection 'Bruker APEX2'
_computing_data_reduction 'Bruker SAINT'
_computing_molecular_graphics
;
C. B. H\"ubschle, G. M. Sheldrick, B. Dittrich:
ShelXle: a Qt graphical user interface for SHELXL.
J. Appl. Cryst., 44, (2011) 1281-1284.
;
_computing_publication_material 'APEX6 v2024.9-0 (Bruker AXS, 2024)'
_computing_structure_refinement 'SHELXL-2019/2 (Sheldrick, 2019)'
_computing_structure_solution 'SHELXS-97 (Sheldrick 2008)'
_diffrn_ambient_temperature 173(2)
_diffrn_detector 'Photon III'
_diffrn_detector_area_resol_mean 7.3910
_diffrn_detector_type CMOS
_diffrn_measured_fraction_theta_full 0.992
_diffrn_measured_fraction_theta_max 0.994
_diffrn_measurement_device 'four-circle diffractometer'
_diffrn_measurement_device_type 'Bruker D8 VENTURE'
_diffrn_measurement_method '\w and \f scans'
_diffrn_radiation_monochromator 'multilayer mirror'
_diffrn_radiation_type MoK\a
_diffrn_radiation_wavelength 0.71073
_diffrn_reflns_av_R_equivalents 0.0483
_diffrn_reflns_av_unetI/netI 0.0255
_diffrn_reflns_Laue_measured_fraction_full 0.992
_diffrn_reflns_Laue_measured_fraction_max 0.994
_diffrn_reflns_limit_h_max 8
_diffrn_reflns_limit_h_min -8
_diffrn_reflns_limit_k_max 10
_diffrn_reflns_limit_k_min -10
_diffrn_reflns_limit_l_max 12
_diffrn_reflns_limit_l_min -12
_diffrn_reflns_number 18998
_diffrn_reflns_point_group_measured_fraction_full 0.992
_diffrn_reflns_point_group_measured_fraction_max 0.994
_diffrn_reflns_theta_full 25.242
_diffrn_reflns_theta_max 27.586
_diffrn_reflns_theta_min 2.501
_diffrn_source_type 'Incoatec I\mS Diamond'
_exptl_absorpt_coefficient_mu 3.314
_exptl_absorpt_correction_T_max 0.745553
_exptl_absorpt_correction_T_min 0.551359
_exptl_absorpt_correction_type multi-scan
_exptl_absorpt_process_details
;
L. Krause, R. Herbst-Irmer, G.M. Sheldrick, D. Stalke:
Comparison of silver and molybdenum microfocus X-ray sources for 
single-crystal structure determination.
J. Appl. Cryst. (2015), 48, 3-10. doi:10.1107/S1600576714022985
;
_exptl_crystal_colour colourless
_exptl_crystal_density_diffrn 2.011
_exptl_crystal_description plate
_exptl_crystal_F_000 288
_exptl_crystal_size_max 0.196
_exptl_crystal_size_mid 0.134
_exptl_crystal_size_min 0.057
_refine_diff_density_max 2.825
_refine_diff_density_min -1.593
_refine_diff_density_rms 0.215
_refine_ls_extinction_method none
_refine_ls_goodness_of_fit_ref 1.162
_refine_ls_hydrogen_treatment constr
_refine_ls_matrix_type full
_refine_ls_number_parameters 118
_refine_ls_number_reflns 2304
_refine_ls_number_restraints 0
_refine_ls_restrained_S_all 1.162
_refine_ls_R_factor_all 0.0561
_refine_ls_R_factor_gt 0.0528
_refine_ls_shift/su_max 0.000
_refine_ls_shift/su_mean 0.000
_refine_ls_structure_factor_coef Fsqd
_refine_ls_weighting_details 'w=1/[\s^2^(Fo^2^)+(0.0422P)^2^+8.3784P] where P=(Fo^2^+2Fc^2^)/3'
_refine_ls_weighting_scheme calc
_refine_ls_wR_factor_gt 0.1517
_refine_ls_wR_factor_ref 0.1536
_reflns_Friedel_coverage 0.000
_reflns_number_gt 2135
_reflns_number_total 2304
_reflns_threshold_expression 'I > 2\s(I)'
_cod_data_source_file d6sc03023h2.cif
_cod_data_source_block 25302
_cod_database_code 1577196
_shelx_shelxl_version_number 2019/3
_shelx_space_group_comment
;
The symmetry employed for this shelxl refinement is uniquely defined
by the following loop, which should always be used as a source of
symmetry information in preference to the above space-group names.
They are only intended as comments.
;
_shelx_estimated_absorpt_t_min 0.563
_shelx_estimated_absorpt_t_max 0.834

loop_
_space_group_symop_operation_xyz
'x, y, z'
'-x, -y, -z'

loop_
_atom_site_label
_atom_site_type_symbol
_atom_site_fract_x
_atom_site_fract_y
_atom_site_fract_z
_atom_site_U_iso_or_equiv
_atom_site_adp_type
_atom_site_occupancy
_atom_site_site_symmetry_order
_atom_site_calc_flag
_atom_site_refinement_flags_posn
_atom_site_refinement_flags_adp
_atom_site_refinement_flags_occupancy
_atom_site_disorder_assembly
_atom_site_disorder_group
I1 I 0.75167(10) 0.82700(7) 0.51762(6) 0.0370(2) Uani 1 1 d . . . . .
C1 C 0.5418(13) 0.7646(9) 0.3748(8) 0.0267(15) Uani 1 1 d . . . . .
P1 P 0.3123(4) 0.6500(3) 0.4047(2) 0.0315(5) Uani 1 1 d . . . . .
N1 N 0.5823(12) 0.8197(10) 0.2453(7) 0.0348(16) Uani 1 1 d . . . . .
N2 N 0.4330(12) 0.7752(10) 0.1669(7) 0.0338(15) Uani 1 1 d . . . . .
N3 N 0.2825(11) 0.6843(8) 0.2380(7) 0.0254(13) Uani 1 1 d . . . . .
C2 C 0.0990(14) 0.6335(10) 0.1612(9) 0.0294(16) Uani 1 1 d . . . . .
H2B H 0.125273 0.672257 0.065637 0.035 Uiso 1 1 calc R U . . .
H2A H -0.034492 0.686888 0.198842 0.035 Uiso 1 1 calc R U . . .
C3 C 0.0665(13) 0.4495(9) 0.1661(8) 0.0256(15) Uani 1 1 d . . . . .
C4 C -0.1274(14) 0.3824(10) 0.2182(8) 0.0313(17) Uani 1 1 d . . . . .
H4 H -0.238630 0.451431 0.255137 0.038 Uiso 1 1 calc R U . . .
C5 C -0.1595(16) 0.2137(11) 0.2165(9) 0.038(2) Uani 1 1 d . . . . .
H5 H -0.293149 0.167667 0.251691 0.046 Uiso 1 1 calc R U . . .
C6 C 0.0029(16) 0.1125(10) 0.1637(9) 0.0353(19) Uani 1 1 d . . . . .
H6 H -0.019248 -0.002773 0.163500 0.042 Uiso 1 1 calc R U . . .
C9 C 0.1972(15) 0.1786(10) 0.1112(8) 0.0330(18) Uani 1 1 d . . . . .
H9 H 0.308095 0.109115 0.074406 0.040 Uiso 1 1 calc R U . . .
C10 C 0.2295(13) 0.3468(10) 0.1126(8) 0.0290(16) Uani 1 1 d . . . . .
H10 H 0.363066 0.392431 0.076937 0.035 Uiso 1 1 calc R U . . .

loop_
_atom_site_aniso_label
_atom_site_aniso_U_11
_atom_site_aniso_U_22
_atom_site_aniso_U_33
_atom_site_aniso_U_23
_atom_site_aniso_U_13
_atom_site_aniso_U_12
I1 0.0349(3) 0.0375(3) 0.0409(3) -0.0042(2) -0.0174(2) -0.0032(2)
C1 0.028(4) 0.025(4) 0.027(4) -0.003(3) -0.005(3) 0.000(3)
P1 0.0307(11) 0.0405(12) 0.0237(10) 0.0031(8) -0.0064(8) -0.0094(9)
N1 0.032(4) 0.044(4) 0.029(4) 0.003(3) -0.008(3) -0.010(3)
N2 0.031(4) 0.044(4) 0.027(3) 0.004(3) -0.008(3) -0.006(3)
N3 0.028(3) 0.023(3) 0.025(3) -0.002(2) -0.006(3) -0.001(2)
C2 0.032(4) 0.027(4) 0.032(4) -0.001(3) -0.015(3) -0.002(3)
C3 0.027(4) 0.026(4) 0.025(4) -0.001(3) -0.010(3) -0.002(3)
C4 0.034(4) 0.035(4) 0.025(4) -0.001(3) 0.002(3) -0.004(3)
C5 0.044(5) 0.039(5) 0.031(4) 0.004(4) -0.004(4) -0.016(4)
C6 0.052(5) 0.026(4) 0.029(4) 0.001(3) -0.015(4) -0.007(4)
C9 0.042(5) 0.031(4) 0.027(4) -0.003(3) -0.008(3) 0.005(3)
C10 0.028(4) 0.032(4) 0.027(4) 0.002(3) -0.004(3) -0.002(3)

loop_
_atom_type_symbol
_atom_type_description
_atom_type_scat_dispersion_real
_atom_type_scat_dispersion_imag
_atom_type_scat_source
C C 0.0033 0.0016 'International Tables Vol C Tables 4.2.6.8 and 6.1.1.4'
H H 0.0000 0.0000 'International Tables Vol C Tables 4.2.6.8 and 6.1.1.4'
I I -0.4742 1.8119 'International Tables Vol C Tables 4.2.6.8 and 6.1.1.4'
N N 0.0061 0.0033 'International Tables Vol C Tables 4.2.6.8 and 6.1.1.4'
P P 0.1023 0.0942 'International Tables Vol C Tables 4.2.6.8 and 6.1.1.4'

loop_
_geom_angle_atom_site_label_1
_geom_angle_atom_site_label_2
_geom_angle_atom_site_label_3
_geom_angle
_geom_angle_site_symmetry_1
_geom_angle_site_symmetry_3
_geom_angle_publ_flag
N1 C1 P1 114.9(6) . . ?
N1 C1 I1 119.0(6) . . ?
P1 C1 I1 126.1(4) . . ?
N3 P1 C1 84.8(4) . . ?
N2 N1 C1 112.4(7) . . ?
N1 N2 N3 110.3(7) . . ?
N2 N3 C2 115.1(6) . . ?
N2 N3 P1 117.5(5) . . ?
C2 N3 P1 127.3(6) . . ?
N3 C2 C3 112.7(6) . . ?
N3 C2 H2B 109.1 . . ?
C3 C2 H2B 109.1 . . ?
N3 C2 H2A 109.1 . . ?
C3 C2 H2A 109.1 . . ?
H2B C2 H2A 107.8 . . ?
C4 C3 C10 119.6(7) . . ?
C4 C3 C2 120.3(7) . . ?
C10 C3 C2 120.0(7) . . ?
C3 C4 C5 119.9(8) . . ?
C3 C4 H4 120.0 . . ?
C5 C4 H4 120.0 . . ?
C6 C5 C4 120.2(8) . . ?
C6 C5 H5 119.9 . . ?
C4 C5 H5 119.9 . . ?
C9 C6 C5 120.3(8) . . ?
C9 C6 H6 119.9 . . ?
C5 C6 H6 119.9 . . ?
C6 C9 C10 119.7(8) . . ?
C6 C9 H9 120.2 . . ?
C10 C9 H9 120.2 . . ?
C9 C10 C3 120.4(8) . . ?
C9 C10 H10 119.8 . . ?
C3 C10 H10 119.8 . . ?

loop_
_geom_bond_atom_site_label_1
_geom_bond_atom_site_label_2
_geom_bond_distance
_geom_bond_site_symmetry_2
_geom_bond_publ_flag
I1 C1 2.072(8) . ?
C1 N1 1.352(11) . ?
C1 P1 1.710(8) . ?
P1 N3 1.690(7) . ?
N1 N2 1.314(10) . ?
N2 N3 1.339(10) . ?
N3 C2 1.486(10) . ?
C2 C3 1.513(11) . ?
C2 H2B 0.9900 . ?
C2 H2A 0.9900 . ?
C3 C4 1.383(11) . ?
C3 C10 1.397(11) . ?
C4 C5 1.391(12) . ?
C4 H4 0.9500 . ?
C5 C6 1.385(14) . ?
C5 H5 0.9500 . ?
C6 C9 1.383(13) . ?
C6 H6 0.9500 . ?
C9 C10 1.386(12) . ?
C9 H9 0.9500 . ?
C10 H10 0.9500 . ?

loop_
_geom_hbond_atom_site_label_D
_geom_hbond_atom_site_label_H
_geom_hbond_atom_site_label_A
_geom_hbond_distance_DH
_geom_hbond_distance_HA
_geom_hbond_distance_DA
_geom_hbond_angle_DHA
_geom_hbond_site_symmetry_A
_geom_hbond_publ_flag
C2 H2A N1 0.99 2.63 3.601(12) 167.3 1_455 yes

loop_
_geom_torsion_atom_site_label_1
_geom_torsion_atom_site_label_2
_geom_torsion_atom_site_label_3
_geom_torsion_atom_site_label_4
_geom_torsion
_geom_torsion_site_symmetry_1
_geom_torsion_site_symmetry_2
_geom_torsion_site_symmetry_3
_geom_torsion_site_symmetry_4
_geom_torsion_publ_flag
N1 C1 P1 N3 -0.3(6) . . . . ?
I1 C1 P1 N3 178.4(5) . . . . ?
P1 C1 N1 N2 0.8(10) . . . . ?
I1 C1 N1 N2 -178.0(6) . . . . ?
C1 N1 N2 N3 -1.0(10) . . . . ?
N1 N2 N3 C2 177.1(7) . . . . ?
N1 N2 N3 P1 0.8(9) . . . . ?
C1 P1 N3 N2 -0.3(6) . . . . ?
C1 P1 N3 C2 -176.1(7) . . . . ?
N2 N3 C2 C3 124.5(8) . . . . ?
P1 N3 C2 C3 -59.6(9) . . . . ?
N3 C2 C3 C4 121.0(8) . . . . ?
N3 C2 C3 C10 -61.7(10) . . . . ?
C10 C3 C4 C5 -0.3(12) . . . . ?
C2 C3 C4 C5 177.0(8) . . . . ?
C3 C4 C5 C6 0.5(13) . . . . ?
C4 C5 C6 C9 -0.6(13) . . . . ?
C5 C6 C9 C10 0.5(13) . . . . ?
C6 C9 C10 C3 -0.3(12) . . . . ?
C4 C3 C10 C9 0.2(12) . . . . ?
C2 C3 C10 C9 -177.1(7) . . . . ?
